data_7714590
loop_
_publ_author_name
'Yeganeh-Salman, Amir'
'Yeung, Jason'
'Miao, Linkun'
'Stephan, Douglas W.'

_publ_section_title
;
 Coordination chemistry and FLP reactivity of 1,1- and 1,2-bis-boranes.
;
_journal_issue 3
_journal_name_full 'Dalton transactions (Cambridge, England : 2003)'
_journal_page_first 1178
_journal_page_last 1189
_journal_paper_doi 10.1039/d3dt03660j
_journal_volume 53
_journal_year 2024
_chemical_formula_moiety 'C32 H8 B2 F20'
_chemical_formula_sum 'C32 H8 B2 F20'
_chemical_formula_weight 794.00
_space_group_crystal_system monoclinic
_space_group_IT_number 14
_space_group_name_Hall '-P 2ybc'
_space_group_name_H-M_alt 'P 1 21/c 1'
_atom_sites_solution_hydrogens geom
_audit_creation_date 2023-03-10
_audit_creation_method
;
Olex2 1.5
(compiled 2023.03.06 svn.rbb2c1857 for OlexSys, GUI svn.r6748)
;
_audit_update_record
;
2023-11-27 deposited with the CCDC.	2023-11-30 downloaded from the CCDC.
;
_cell_angle_alpha 90
_cell_angle_beta 114.685(5)
_cell_angle_gamma 90
_cell_formula_units_Z 4
_cell_length_a 19.3330(16)
_cell_length_b 7.8538(5)
_cell_length_c 21.0431(16)
_cell_measurement_reflns_used 6230
_cell_measurement_temperature 150.01
_cell_measurement_theta_max 22.70
_cell_measurement_theta_min 2.32
_cell_volume 2903.2(4)
_computing_cell_refinement 'SAINT V8.38A (Bruker, 2018)'
_computing_data_reduction 'SAINT V8.38A (Bruker, 2018)'
_computing_molecular_graphics 'Olex2 1.5 (Dolomanov et al., 2009)'
_computing_publication_material 'Olex2 1.5 (Dolomanov et al., 2009)'
_computing_structure_refinement 'olex2.refine 1.5 (Bourhis et al., 2015)'
_computing_structure_solution 'olex2.solve (Bourhis et al., 2015)'
_diffrn_ambient_temperature 150.01
_diffrn_measured_fraction_theta_full 0.999
_diffrn_measured_fraction_theta_max 0.999
_diffrn_measurement_device_type 'Bruker APEX-II CCD'
_diffrn_measurement_method '\f and \w scans'
_diffrn_radiation_monochromator graphite
_diffrn_radiation_type MoK\a
_diffrn_radiation_wavelength 0.71073
_diffrn_reflns_av_R_equivalents 0.1441
_diffrn_reflns_av_unetI/netI 0.0960
_diffrn_reflns_Laue_measured_fraction_full 0.999
_diffrn_reflns_Laue_measured_fraction_max 0.999
_diffrn_reflns_limit_h_max 22
_diffrn_reflns_limit_h_min -22
_diffrn_reflns_limit_k_max 9
_diffrn_reflns_limit_k_min -9
_diffrn_reflns_limit_l_max 25
_diffrn_reflns_limit_l_min -25
_diffrn_reflns_number 42021
_diffrn_reflns_point_group_measured_fraction_full 0.999
_diffrn_reflns_point_group_measured_fraction_max 0.999
_diffrn_reflns_theta_full 24.997
_diffrn_reflns_theta_max 24.997
_diffrn_reflns_theta_min 1.954
_diffrn_source_current 30.0
_diffrn_source_power 1.5
_diffrn_source_voltage 50.0
_diffrn_standards_number 0
_exptl_absorpt_coefficient_mu 0.195
_exptl_absorpt_correction_type none
_exptl_crystal_density_diffrn 1.817
_exptl_crystal_description plate
_exptl_crystal_F_000 1560
_exptl_crystal_size_max 0.1
_exptl_crystal_size_mid 0.1
_exptl_crystal_size_min 0.1
_refine_diff_density_max 0.330
_refine_diff_density_min -0.386
_refine_diff_density_rms 0.082
_refine_ls_extinction_method none
_refine_ls_goodness_of_fit_ref 1.038
_refine_ls_hydrogen_treatment constr
_refine_ls_matrix_type full
_refine_ls_number_parameters 487
_refine_ls_number_reflns 5113
_refine_ls_number_restraints 0
_refine_ls_restrained_S_all 1.038
_refine_ls_R_factor_all 0.0944
_refine_ls_R_factor_gt 0.0559
_refine_ls_shift/su_max 0.000
_refine_ls_shift/su_mean 0.000
_refine_ls_structure_factor_coef Fsqd
_refine_ls_weighting_details 'w=1/[\s^2^(Fo^2^)+(0.0739P)^2^+0.9389P] where P=(Fo^2^+2Fc^2^)/3'
_refine_ls_weighting_scheme calc
_refine_ls_wR_factor_gt 0.1350
_refine_ls_wR_factor_ref 0.1625
_reflns_Friedel_coverage 0.000
_reflns_number_gt 3449
_reflns_number_total 5113
_reflns_threshold_expression 'I > 2\s(I)'
_cod_data_source_file d3dt03660j2.cif
_cod_data_source_block mono_a
_cod_depositor_comments 'Adding full bibliography for 7714584--7714593.cif.'
_cod_database_code 7714590
_shelx_shelxl_version_number 2018/3
_shelx_space_group_comment
;
The symmetry employed for this shelxl refinement is uniquely defined
by the following loop, which should always be used as a source of
symmetry information in preference to the above space-group names.
They are only intended as comments.
;
_shelx_estimated_absorpt_t_max 0.981
_shelx_estimated_absorpt_t_min 0.981
_olex2_refinement_description
;
1. Fixed Uiso
 At 1.2 times of:
  All C(H) groups, All C(H,H) groups
2.a Ternary CH refined with riding coordinates:
 C00T(H00T)
2.b Secondary CH2 refined with riding coordinates:
 C00X(H00A,H00B)
2.c Aromatic/amide H refined with riding coordinates:
 C010(H010), C016(H016), C01C(H01C), C01E(H01E), C01G(H01G)
;
_olex2_submission_special_instructions 'No special instructions were received'

loop_
_space_group_symop_operation_xyz
'x, y, z'
'-x, y+1/2, -z+1/2'
'-x, -y, -z'
'x, -y-1/2, z-1/2'

loop_
_atom_site_label
_atom_site_type_symbol
_atom_site_fract_x
_atom_site_fract_y
_atom_site_fract_z
_atom_site_U_iso_or_equiv
_atom_site_adp_type
_atom_site_occupancy
_atom_site_site_symmetry_order
_atom_site_calc_flag
_atom_site_refinement_flags_posn
_atom_site_refinement_flags_adp
_atom_site_refinement_flags_occupancy
_atom_site_disorder_assembly
_atom_site_disorder_group
F001 F 0.64214(12) 1.0387(2) 0.50108(11) 0.0314(5) Uani 1 1 d . . . . .
F002 F 0.71777(12) 0.9058(2) 0.41330(10) 0.0324(5) Uani 1 1 d . . . . .
F003 F 0.67701(12) 0.8127(3) 0.65168(11) 0.0329(5) Uani 1 1 d . . . . .
F004 F 0.84789(12) 0.8728(3) 0.54554(11) 0.0322(5) Uani 1 1 d . . . . .
F005 F 0.49567(13) 1.1013(3) 0.42456(11) 0.0353(5) Uani 1 1 d . . . . .
F006 F 0.59003(12) 0.4448(2) 0.47405(12) 0.0357(6) Uani 1 1 d . . . . .
F007 F 0.86293(13) 0.7311(2) 0.41069(12) 0.0361(6) Uani 1 1 d . . . . .
F008 F 0.80657(13) 0.1936(2) 0.47580(11) 0.0364(6) Uani 1 1 d . . . . .
F009 F 0.55121(13) 0.4324(3) 0.22354(11) 0.0386(6) Uani 1 1 d . . . . .
F00A F 0.39449(12) 0.8400(3) 0.37606(11) 0.0391(6) Uani 1 1 d . . . . .
F00B F 0.60576(14) 1.0064(3) 0.29113(12) 0.0405(6) Uani 1 1 d . . . . .
F00C F 0.66595(13) 0.3330(2) 0.34430(11) 0.0385(6) Uani 1 1 d . . . . .
F00D F 0.44367(13) 0.5132(3) 0.40018(12) 0.0401(6) Uani 1 1 d . . . . .
F00E F 0.92348(14) 0.0558(3) 0.45476(13) 0.0450(6) Uani 1 1 d . . . . .
F00F F 0.52098(14) 0.7705(3) 0.19663(11) 0.0428(6) Uani 1 1 d . . . . .
F00G F 0.93697(13) 1.0763(3) 0.65178(13) 0.0459(6) Uani 1 1 d . . . . .
F00H F 0.76837(15) 1.0049(3) 0.75978(11) 0.0447(6) Uani 1 1 d . . . . .
F00I F 0.98049(14) 0.5943(3) 0.39026(13) 0.0485(7) Uani 1 1 d . . . . .
F00J F 0.89932(15) 1.1361(3) 0.76054(12) 0.0498(7) Uani 1 1 d . . . . .
F00K F 1.00988(14) 0.2559(3) 0.41094(14) 0.0522(7) Uani 1 1 d . . . . .
C00L C 0.8269(2) 0.9053(4) 0.59792(18) 0.0255(8) Uani 1 1 d . . . . .
C00M C 0.7599(2) 0.8353(4) 0.59498(18) 0.0220(8) Uani 1 1 d . . . . .
C00N C 0.6247(2) 0.7382(4) 0.49202(17) 0.0224(8) Uani 1 1 d . . . . .
C00O C 0.8312(2) 0.4670(4) 0.44434(18) 0.0229(8) Uani 1 1 d . . . . .
C00P C 0.5956(2) 0.9031(4) 0.47718(18) 0.0235(8) Uani 1 1 d . . . . .
C00Q C 0.6953(2) 0.6160(4) 0.38309(18) 0.0221(8) Uani 1 1 d . . . . .
C00R C 0.8498(2) 0.2953(4) 0.45536(18) 0.0241(8) Uani 1 1 d . . . . .
C00S C 0.8775(2) 0.5629(4) 0.42211(18) 0.0258(8) Uani 1 1 d . . . . .
C00T C 0.7547(2) 0.5458(4) 0.52451(18) 0.0220(8) Uani 1 1 d . . . . .
H00T H 0.718215 0.450398 0.518248 0.026 Uiso 1 1 calc R U . . .
C00U C 0.7416(2) 0.8766(4) 0.65033(18) 0.0241(8) Uani 1 1 d . . . . .
C00V C 0.4687(2) 0.8078(5) 0.41209(18) 0.0272(9) Uani 1 1 d . . . . .
C00W C 0.6771(2) 0.7857(4) 0.36646(18) 0.0240(8) Uani 1 1 d . . . . .
C00X C 0.8273(2) 0.4879(4) 0.58894(18) 0.0253(8) Uani 1 1 d . . . . .
H00A H 0.841637 0.372627 0.579643 0.030 Uiso 1 1 calc R U . . .
H00B H 0.869647 0.565882 0.594265 0.030 Uiso 1 1 calc R U . . .
C00Y C 0.5928(2) 0.5503(5) 0.27056(18) 0.0268(9) Uani 1 1 d . . . . .
C00Z C 0.6510(2) 0.5012(4) 0.33205(18) 0.0248(8) Uani 1 1 d . . . . .
C010 C 0.8761(2) 0.5454(4) 0.71823(19) 0.0283(9) Uani 1 1 d . . . . .
H010 H 0.921867 0.586335 0.717276 0.034 Uiso 1 1 calc R U . . .
C011 C 0.5201(2) 0.9393(4) 0.43748(18) 0.0263(9) Uani 1 1 d . . . . .
C012 C 0.6205(2) 0.8397(4) 0.30501(19) 0.0263(8) Uani 1 1 d . . . . .
C013 C 0.5776(2) 0.7206(5) 0.25658(18) 0.0269(8) Uani 1 1 d . . . . .
C014 C 0.8186(2) 0.4840(4) 0.65695(18) 0.0225(8) Uani 1 1 d . . . . .
C015 C 0.7872(2) 0.9743(4) 0.70608(19) 0.0295(9) Uani 1 1 d . . . . .
C016 C 0.7530(2) 0.4206(4) 0.66058(19) 0.0283(9) Uani 1 1 d . . . . .
H016 H 0.713262 0.375616 0.619710 0.034 Uiso 1 1 calc R U . . .
C017 C 0.5704(2) 0.6102(4) 0.46355(18) 0.0259(8) Uani 1 1 d . . . . .
C018 C 0.9371(2) 0.4953(5) 0.41151(19) 0.0317(9) Uani 1 1 d . . . . .
C019 C 0.8732(2) 1.0090(4) 0.6519(2) 0.0318(9) Uani 1 1 d . . . . .
C01A C 0.4936(2) 0.6425(5) 0.42481(19) 0.0282(8) Uani 1 1 d . . . . .
C01B C 0.9087(2) 0.2235(4) 0.44432(19) 0.0306(9) Uani 1 1 d . . . . .
C01C C 0.7449(2) 0.4223(5) 0.7233(2) 0.0329(9) Uani 1 1 d . . . . .
H01C H 0.699848 0.378872 0.725046 0.039 Uiso 1 1 calc R U . . .
C01D C 0.8535(2) 1.0407(4) 0.7069(2) 0.0333(10) Uani 1 1 d . . . . .
C01E C 0.8024(2) 0.4873(5) 0.7830(2) 0.0325(9) Uani 1 1 d . . . . .
H01E H 0.796739 0.489924 0.825743 0.039 Uiso 1 1 calc R U . . .
C01F C 0.9525(2) 0.3234(5) 0.4222(2) 0.0335(9) Uani 1 1 d . . . . .
C01G C 0.8681(2) 0.5483(5) 0.7804(2) 0.0331(9) Uani 1 1 d . . . . .
H01G H 0.907899 0.592443 0.821406 0.040 Uiso 1 1 calc R U . . .
B01H B 0.7618(2) 0.5491(5) 0.4529(2) 0.0218(9) Uani 1 1 d . . . . .
B01I B 0.7120(2) 0.7047(5) 0.5366(2) 0.0227(9) Uani 1 1 d . . . . .

loop_
_atom_site_aniso_label
_atom_site_aniso_U_11
_atom_site_aniso_U_22
_atom_site_aniso_U_33
_atom_site_aniso_U_23
_atom_site_aniso_U_13
_atom_site_aniso_U_12
F001 0.0327(13) 0.0260(11) 0.0329(12) -0.0008(9) 0.0111(11) 0.0011(9)
F002 0.0345(13) 0.0256(11) 0.0294(12) -0.0051(9) 0.0060(11) -0.0045(9)
F003 0.0330(13) 0.0387(12) 0.0332(12) 0.0002(9) 0.0198(11) 0.0017(10)
F004 0.0282(13) 0.0405(12) 0.0309(12) 0.0053(9) 0.0153(11) 0.0026(10)
F005 0.0360(14) 0.0375(12) 0.0326(13) 0.0109(9) 0.0144(11) 0.0156(10)
F006 0.0279(13) 0.0266(11) 0.0479(14) -0.0016(10) 0.0112(11) -0.0009(9)
F007 0.0435(15) 0.0264(11) 0.0468(14) 0.0055(9) 0.0272(12) 0.0002(10)
F008 0.0412(14) 0.0240(11) 0.0475(14) 0.0020(10) 0.0221(12) -0.0032(10)
F009 0.0420(15) 0.0440(13) 0.0245(12) -0.0137(10) 0.0087(11) -0.0103(11)
F00A 0.0192(12) 0.0577(14) 0.0343(13) 0.0061(11) 0.0051(11) 0.0074(10)
F00B 0.0461(15) 0.0273(11) 0.0421(14) 0.0076(10) 0.0124(12) 0.0047(10)
F00C 0.0484(15) 0.0226(11) 0.0371(13) -0.0035(9) 0.0106(12) -0.0008(10)
F00D 0.0253(13) 0.0470(13) 0.0423(14) -0.0054(11) 0.0085(11) -0.0100(11)
F00E 0.0462(16) 0.0310(12) 0.0510(15) -0.0039(10) 0.0136(13) 0.0156(11)
F00F 0.0421(15) 0.0570(14) 0.0176(12) 0.0052(10) 0.0010(11) 0.0083(12)
F00G 0.0273(13) 0.0465(14) 0.0569(16) 0.0024(11) 0.0106(12) -0.0116(11)
F00H 0.0638(18) 0.0465(13) 0.0289(13) -0.0087(10) 0.0244(13) 0.0032(12)
F00I 0.0383(15) 0.0592(15) 0.0603(17) 0.0021(12) 0.0327(14) -0.0083(12)
F00J 0.0528(17) 0.0412(13) 0.0344(14) -0.0105(11) -0.0026(13) -0.0044(12)
F00K 0.0303(14) 0.0682(17) 0.0616(17) -0.0072(13) 0.0227(13) 0.0156(12)
C00L 0.029(2) 0.0258(18) 0.0193(19) 0.0044(15) 0.0076(17) 0.0052(16)
C00M 0.021(2) 0.0202(17) 0.0217(19) 0.0031(14) 0.0062(16) 0.0022(15)
C00N 0.023(2) 0.0283(19) 0.0177(19) 0.0006(14) 0.0108(17) -0.0006(15)
C00O 0.022(2) 0.0241(18) 0.0182(19) -0.0038(14) 0.0042(16) 0.0010(15)
C00P 0.025(2) 0.0288(19) 0.0177(19) -0.0021(15) 0.0099(17) 0.0000(16)
C00Q 0.022(2) 0.0257(18) 0.0203(19) -0.0020(15) 0.0107(17) -0.0003(15)
C00R 0.025(2) 0.0220(17) 0.0209(19) -0.0017(14) 0.0056(17) -0.0025(16)
C00S 0.029(2) 0.0263(19) 0.023(2) -0.0007(15) 0.0109(18) 0.0005(16)
C00T 0.021(2) 0.0244(18) 0.0193(19) 0.0029(14) 0.0071(16) 0.0020(15)
C00U 0.025(2) 0.0248(18) 0.024(2) 0.0054(15) 0.0116(18) 0.0055(16)
C00V 0.017(2) 0.046(2) 0.0155(19) 0.0055(16) 0.0046(16) 0.0079(18)
C00W 0.027(2) 0.0241(18) 0.0207(19) -0.0044(15) 0.0102(17) -0.0033(16)
C00X 0.023(2) 0.0279(19) 0.023(2) 0.0041(15) 0.0075(17) 0.0052(16)
C00Y 0.030(2) 0.037(2) 0.0160(19) -0.0099(16) 0.0117(18) -0.0087(17)
C00Z 0.032(2) 0.0223(18) 0.022(2) -0.0008(15) 0.0131(18) 0.0008(16)
C010 0.023(2) 0.033(2) 0.029(2) 0.0013(16) 0.0111(18) 0.0029(16)
C011 0.030(2) 0.033(2) 0.022(2) 0.0052(16) 0.0158(18) 0.0083(17)
C012 0.029(2) 0.0246(19) 0.027(2) 0.0037(15) 0.0143(18) 0.0019(16)
C013 0.028(2) 0.038(2) 0.0138(19) 0.0014(15) 0.0078(17) 0.0058(17)
C014 0.023(2) 0.0220(17) 0.0214(19) 0.0030(14) 0.0086(17) 0.0067(15)
C015 0.037(2) 0.0285(19) 0.021(2) -0.0007(15) 0.0101(19) 0.0076(18)
C016 0.029(2) 0.0319(19) 0.021(2) 0.0026(15) 0.0070(18) -0.0025(17)
C017 0.030(2) 0.0267(19) 0.021(2) 0.0028(15) 0.0111(18) 0.0038(16)
C018 0.026(2) 0.045(2) 0.026(2) -0.0035(17) 0.0125(19) -0.0037(18)
C019 0.024(2) 0.0278(19) 0.037(2) 0.0044(17) 0.0052(19) -0.0030(17)
C01A 0.022(2) 0.040(2) 0.022(2) -0.0022(16) 0.0086(17) -0.0048(17)
C01B 0.034(2) 0.027(2) 0.025(2) -0.0053(15) 0.0056(18) 0.0068(17)
C01C 0.031(2) 0.040(2) 0.033(2) 0.0035(17) 0.018(2) 0.0002(18)
C01D 0.039(3) 0.0249(19) 0.021(2) -0.0016(16) -0.0024(19) 0.0036(18)
C01E 0.038(3) 0.040(2) 0.021(2) 0.0046(17) 0.0134(19) 0.0063(19)
C01F 0.022(2) 0.044(2) 0.032(2) -0.0076(18) 0.0085(19) 0.0077(18)
C01G 0.031(2) 0.038(2) 0.022(2) -0.0011(16) 0.0029(18) 0.0020(18)
B01H 0.024(2) 0.0170(19) 0.024(2) -0.0015(16) 0.0096(19) -0.0050(17)
B01I 0.028(2) 0.026(2) 0.019(2) 0.0071(16) 0.015(2) 0.0011(18)

loop_
_atom_type_symbol
_atom_type_description
_atom_type_scat_dispersion_real
_atom_type_scat_dispersion_imag
_atom_type_scat_source
C C 0.0033 0.0016 'International Tables Vol C Tables 4.2.6.8 and 6.1.1.4'
H H 0.0000 0.0000 'International Tables Vol C Tables 4.2.6.8 and 6.1.1.4'
B B 0.0013 0.0007 'International Tables Vol C Tables 4.2.6.8 and 6.1.1.4'
F F 0.0171 0.0103 'International Tables Vol C Tables 4.2.6.8 and 6.1.1.4'

loop_
_geom_angle_atom_site_label_1
_geom_angle_atom_site_label_2
_geom_angle_atom_site_label_3
_geom_angle
_geom_angle_site_symmetry_1
_geom_angle_site_symmetry_3
_geom_angle_publ_flag
F004 C00L C00M 118.9(3) . . ?
F004 C00L C019 118.1(3) . . ?
C019 C00L C00M 123.0(3) . . ?
C00L C00M C00U 115.5(3) . . ?
C00L C00M B01I 122.0(3) . . ?
C00U C00M B01I 122.3(3) . . ?
C00P C00N B01I 121.4(3) . . ?
C017 C00N C00P 114.3(3) . . ?
C017 C00N B01I 124.3(3) . . ?
C00R C00O C00S 115.1(3) . . ?
C00R C00O B01H 123.7(3) . . ?
C00S C00O B01H 121.2(3) . . ?
F001 C00P C00N 120.4(3) . . ?
F001 C00P C011 115.9(3) . . ?
C011 C00P C00N 123.7(3) . . ?
C00W C00Q C00Z 114.8(3) . . ?
C00W C00Q B01H 125.1(3) . . ?
C00Z C00Q B01H 120.1(3) . . ?
F008 C00R C00O 118.4(3) . . ?
F008 C00R C01B 118.6(3) . . ?
C01B C00R C00O 123.0(3) . . ?
F007 C00S C00O 118.2(3) . . ?
F007 C00S C018 118.6(3) . . ?
C018 C00S C00O 123.2(3) . . ?
C00X C00T H00T 103.1 . . ?
C00X C00T B01H 115.6(3) . . ?
C00X C00T B01I 115.7(3) . . ?
B01H C00T H00T 103.1 . . ?
B01H C00T B01I 113.8(3) . . ?
B01I C00T H00T 103.1 . . ?
F003 C00U C00M 119.3(3) . . ?
F003 C00U C015 117.2(3) . . ?
C015 C00U C00M 123.4(3) . . ?
F00A C00V C011 120.5(3) . . ?
F00A C00V C01A 119.8(3) . . ?
C01A C00V C011 119.7(3) . . ?
F002 C00W C00Q 118.5(3) . . ?
F002 C00W C012 117.7(3) . . ?
C012 C00W C00Q 123.8(3) . . ?
C00T C00X H00A 108.6 . . ?
C00T C00X H00B 108.6 . . ?
H00A C00X H00B 107.6 . . ?
C014 C00X C00T 114.5(3) . . ?
C014 C00X H00A 108.6 . . ?
C014 C00X H00B 108.6 . . ?
F009 C00Y C00Z 120.2(3) . . ?
F009 C00Y C013 120.2(3) . . ?
C00Z C00Y C013 119.6(3) . . ?
F00C C00Z C00Q 118.1(3) . . ?
F00C C00Z C00Y 118.8(3) . . ?
C00Y C00Z C00Q 123.1(3) . . ?
C014 C010 H010 119.2 . . ?
C01G C010 H010 119.2 . . ?
C01G C010 C014 121.5(4) . . ?
F005 C011 C00P 120.9(3) . . ?
F005 C011 C00V 119.7(3) . . ?
C00P C011 C00V 119.5(3) . . ?
F00B C012 C00W 121.4(3) . . ?
F00B C012 C013 119.5(3) . . ?
C00W C012 C013 119.1(3) . . ?
F00F C013 C00Y 120.3(3) . . ?
F00F C013 C012 120.1(3) . . ?
C00Y C013 C012 119.6(3) . . ?
C010 C014 C00X 120.7(3) . . ?
C010 C014 C016 117.8(3) . . ?
C016 C014 C00X 121.6(3) . . ?
F00H C015 C00U 121.1(4) . . ?
F00H C015 C01D 119.9(3) . . ?
C00U C015 C01D 119.0(3) . . ?
C014 C016 H016 119.6 . . ?
C01C C016 C014 120.9(4) . . ?
C01C C016 H016 119.6 . . ?
F006 C017 C00N 121.0(3) . . ?
F006 C017 C01A 115.6(3) . . ?
C01A C017 C00N 123.4(3) . . ?
F00I C018 C00S 120.8(3) . . ?
F00I C018 C01F 119.7(3) . . ?
C00S C018 C01F 119.5(3) . . ?
F00G C019 C00L 120.8(4) . . ?
F00G C019 C01D 120.3(3) . . ?
C00L C019 C01D 118.9(4) . . ?
F00D C01A C00V 120.0(3) . . ?
F00D C01A C017 120.6(3) . . ?
C00V C01A C017 119.4(3) . . ?
F00E C01B C00R 120.5(4) . . ?
F00E C01B C01F 119.8(3) . . ?
C01F C01B C00R 119.7(3) . . ?
C016 C01C H01C 120.0 . . ?
C01E C01C C016 120.0(4) . . ?
C01E C01C H01C 120.0 . . ?
F00J C01D C015 120.6(4) . . ?
F00J C01D C019 119.4(4) . . ?
C015 C01D C019 120.0(3) . . ?
C01C C01E H01E 120.1 . . ?
C01G C01E C01C 119.7(4) . . ?
C01G C01E H01E 120.1 . . ?
F00K C01F C018 119.8(4) . . ?
F00K C01F C01B 120.6(3) . . ?
C01B C01F C018 119.6(3) . . ?
C010 C01G C01E 120.1(4) . . ?
C010 C01G H01G 120.0 . . ?
C01E C01G H01G 120.0 . . ?
C00O B01H C00Q 115.6(3) . . ?
C00O B01H C00T 121.8(3) . . ?
C00T B01H C00Q 122.2(3) . . ?
C00M B01I C00N 119.5(3) . . ?
C00M B01I C00T 117.7(3) . . ?
C00N B01I C00T 122.7(3) . . ?

loop_
_geom_bond_atom_site_label_1
_geom_bond_atom_site_label_2
_geom_bond_distance
_geom_bond_site_symmetry_2
_geom_bond_publ_flag
F001 C00P 1.349(4) . ?
F002 C00W 1.354(4) . ?
F003 C00U 1.357(4) . ?
F004 C00L 1.349(4) . ?
F005 C011 1.345(4) . ?
F006 C017 1.346(4) . ?
F007 C00S 1.351(4) . ?
F008 C00R 1.350(4) . ?
F009 C00Y 1.348(4) . ?
F00A C00V 1.337(4) . ?
F00B C012 1.345(4) . ?
F00C C00Z 1.354(4) . ?
F00D C01A 1.347(4) . ?
F00E C01B 1.347(4) . ?
F00F C013 1.338(4) . ?
F00G C019 1.342(4) . ?
F00H C015 1.345(4) . ?
F00I C018 1.350(4) . ?
F00J C01D 1.335(4) . ?
F00K C01F 1.337(4) . ?
C00L C00M 1.383(5) . ?
C00L C019 1.381(5) . ?
C00M C00U 1.390(5) . ?
C00M B01I 1.571(5) . ?
C00N C00P 1.395(5) . ?
C00N C017 1.395(5) . ?
C00N B01I 1.574(5) . ?
C00O C00R 1.390(5) . ?
C00O C00S 1.392(5) . ?
C00O B01H 1.565(5) . ?
C00P C011 1.374(5) . ?
C00Q C00W 1.386(5) . ?
C00Q C00Z 1.390(5) . ?
C00Q B01H 1.585(5) . ?
C00R C01B 1.374(5) . ?
C00S C018 1.368(5) . ?
C00T H00T 1.0000 . ?
C00T C00X 1.557(5) . ?
C00T B01H 1.569(5) . ?
C00T B01I 1.575(5) . ?
C00U C015 1.370(5) . ?
C00V C011 1.378(5) . ?
C00V C01A 1.372(5) . ?
C00W C012 1.367(5) . ?
C00X H00A 0.9900 . ?
C00X H00B 0.9900 . ?
C00X C014 1.509(5) . ?
C00Y C00Z 1.368(5) . ?
C00Y C013 1.374(5) . ?
C010 H010 0.9500 . ?
C010 C014 1.390(5) . ?
C010 C01G 1.379(5) . ?
C012 C013 1.377(5) . ?
C014 C016 1.395(5) . ?
C015 C01D 1.378(6) . ?
C016 H016 0.9500 . ?
C016 C01C 1.393(5) . ?
C017 C01A 1.385(5) . ?
C018 C01F 1.380(5) . ?
C019 C01D 1.384(6) . ?
C01B C01F 1.370(6) . ?
C01C H01C 0.9500 . ?
C01C C01E 1.381(6) . ?
C01E H01E 0.9500 . ?
C01E C01G 1.381(6) . ?
C01G H01G 0.9500 . ?

loop_
_geom_torsion_atom_site_label_1
_geom_torsion_atom_site_label_2
_geom_torsion_atom_site_label_3
_geom_torsion_atom_site_label_4
_geom_torsion
_geom_torsion_site_symmetry_1
_geom_torsion_site_symmetry_2
_geom_torsion_site_symmetry_3
_geom_torsion_site_symmetry_4
_geom_torsion_publ_flag
F001 C00P C011 F005 -0.6(5) . . . . ?
F001 C00P C011 C00V -178.9(3) . . . . ?
F002 C00W C012 F00B 0.3(5) . . . . ?
F002 C00W C012 C013 -179.4(3) . . . . ?
F003 C00U C015 F00H 0.1(5) . . . . ?
F003 C00U C015 C01D 179.6(3) . . . . ?
F004 C00L C00M C00U -179.1(3) . . . . ?
F004 C00L C00M B01I 6.2(5) . . . . ?
F004 C00L C019 F00G 0.5(5) . . . . ?
F004 C00L C019 C01D -178.5(3) . . . . ?
F006 C017 C01A F00D 0.1(5) . . . . ?
F006 C017 C01A C00V 179.6(3) . . . . ?
F007 C00S C018 F00I 0.2(5) . . . . ?
F007 C00S C018 C01F -179.4(3) . . . . ?
F008 C00R C01B F00E -1.0(5) . . . . ?
F008 C00R C01B C01F 178.7(3) . . . . ?
F009 C00Y C00Z F00C 0.4(5) . . . . ?
F009 C00Y C00Z C00Q -179.1(3) . . . . ?
F009 C00Y C013 F00F 0.8(5) . . . . ?
F009 C00Y C013 C012 180.0(3) . . . . ?
F00A C00V C011 F005 -1.5(5) . . . . ?
F00A C00V C011 C00P 176.9(3) . . . . ?
F00A C00V C01A F00D 1.0(5) . . . . ?
F00A C00V C01A C017 -178.5(3) . . . . ?
F00B C012 C013 F00F -1.0(5) . . . . ?
F00B C012 C013 C00Y 179.8(3) . . . . ?
F00E C01B C01F F00K -0.1(5) . . . . ?
F00E C01B C01F C018 179.9(3) . . . . ?
F00G C019 C01D F00J -1.3(5) . . . . ?
F00G C019 C01D C015 178.6(3) . . . . ?
F00H C015 C01D F00J -0.3(5) . . . . ?
F00H C015 C01D C019 179.8(3) . . . . ?
F00I C018 C01F F00K -0.5(5) . . . . ?
F00I C018 C01F C01B 179.5(3) . . . . ?
C00L C00M C00U F003 -179.7(3) . . . . ?
C00L C00M C00U C015 -2.5(5) . . . . ?
C00L C00M B01I C00N -127.6(3) . . . . ?
C00L C00M B01I C00T 51.4(5) . . . . ?
C00L C019 C01D F00J 177.7(3) . . . . ?
C00L C019 C01D C015 -2.4(5) . . . . ?
C00M C00L C019 F00G -178.8(3) . . . . ?
C00M C00L C019 C01D 2.1(5) . . . . ?
C00M C00U C015 F00H -177.2(3) . . . . ?
C00M C00U C015 C01D 2.3(5) . . . . ?
C00N C00P C011 F005 -179.5(3) . . . . ?
C00N C00P C011 C00V 2.2(5) . . . . ?
C00N C017 C01A F00D -178.3(3) . . . . ?
C00N C017 C01A C00V 1.2(6) . . . . ?
C00O C00R C01B F00E -178.9(3) . . . . ?
C00O C00R C01B C01F 0.8(6) . . . . ?
C00O C00S C018 F00I -179.6(3) . . . . ?
C00O C00S C018 C01F 0.8(6) . . . . ?
C00P C00N C017 F006 -179.4(3) . . . . ?
C00P C00N C017 C01A -1.1(5) . . . . ?
C00P C00N B01I C00M 31.1(5) . . . . ?
C00P C00N B01I C00T -147.8(3) . . . . ?
C00Q C00W C012 F00B -179.2(3) . . . . ?
C00Q C00W C012 C013 1.1(6) . . . . ?
C00R C00O C00S F007 -179.7(3) . . . . ?
C00R C00O C00S C018 0.1(5) . . . . ?
C00R C00O B01H C00Q -112.7(4) . . . . ?
C00R C00O B01H C00T 60.5(5) . . . . ?
C00R C01B C01F F00K -179.8(3) . . . . ?
C00R C01B C01F C018 0.2(6) . . . . ?
C00S C00O C00R F008 -178.8(3) . . . . ?
C00S C00O C00R C01B -0.9(5) . . . . ?
C00S C00O B01H C00Q 64.8(4) . . . . ?
C00S C00O B01H C00T -122.0(4) . . . . ?
C00S C018 C01F F00K 179.0(3) . . . . ?
C00S C018 C01F C01B -1.0(6) . . . . ?
C00T C00X C014 C010 -137.3(3) . . . . ?
C00T C00X C014 C016 42.1(4) . . . . ?
C00U C00M B01I C00N 58.1(4) . . . . ?
C00U C00M B01I C00T -122.9(4) . . . . ?
C00U C015 C01D F00J -179.9(3) . . . . ?
C00U C015 C01D C019 0.3(5) . . . . ?
C00W C00Q C00Z F00C 179.3(3) . . . . ?
C00W C00Q C00Z C00Y -1.2(5) . . . . ?
C00W C00Q B01H C00O -110.5(4) . . . . ?
C00W C00Q B01H C00T 76.4(5) . . . . ?
C00W C012 C013 F00F 178.7(3) . . . . ?
C00W C012 C013 C00Y -0.5(5) . . . . ?
C00X C00T B01H C00O 11.2(5) . . . . ?
C00X C00T B01H C00Q -176.0(3) . . . . ?
C00X C00T B01I C00M 26.3(4) . . . . ?
C00X C00T B01I C00N -154.7(3) . . . . ?
C00X C014 C016 C01C -178.1(3) . . . . ?
C00Z C00Q C00W F002 -179.8(3) . . . . ?
C00Z C00Q C00W C012 -0.3(5) . . . . ?
C00Z C00Q B01H C00O 68.1(4) . . . . ?
C00Z C00Q B01H C00T -105.1(4) . . . . ?
C00Z C00Y C013 F00F 179.9(3) . . . . ?
C00Z C00Y C013 C012 -0.9(5) . . . . ?
C010 C014 C016 C01C 1.3(5) . . . . ?
C011 C00V C01A F00D 180.0(3) . . . . ?
C011 C00V C01A C017 0.5(5) . . . . ?
C013 C00Y C00Z F00C -178.8(3) . . . . ?
C013 C00Y C00Z C00Q 1.7(6) . . . . ?
C014 C010 C01G C01E 0.9(6) . . . . ?
C014 C016 C01C C01E -0.1(6) . . . . ?
C016 C01C C01E C01G -0.8(6) . . . . ?
C017 C00N C00P F001 -179.4(3) . . . . ?
C017 C00N C00P C011 -0.5(5) . . . . ?
C017 C00N B01I C00M -149.7(3) . . . . ?
C017 C00N B01I C00T 31.4(5) . . . . ?
C019 C00L C00M C00U 0.2(5) . . . . ?
C019 C00L C00M B01I -174.4(3) . . . . ?
C01A C00V C011 F005 179.5(3) . . . . ?
C01A C00V C011 C00P -2.1(5) . . . . ?
C01C C01E C01G C010 0.4(6) . . . . ?
C01G C010 C014 C00X 177.7(3) . . . . ?
C01G C010 C014 C016 -1.7(5) . . . . ?
B01H C00O C00R F008 -1.2(5) . . . . ?
B01H C00O C00R C01B 176.7(3) . . . . ?
B01H C00O C00S F007 2.6(5) . . . . ?
B01H C00O C00S C018 -177.6(3) . . . . ?
B01H C00Q C00W F002 -1.2(5) . . . . ?
B01H C00Q C00W C012 178.3(3) . . . . ?
B01H C00Q C00Z F00C 0.7(5) . . . . ?
B01H C00Q C00Z C00Y -179.8(3) . . . . ?
B01H C00T C00X C014 -179.3(3) . . . . ?
B01H C00T B01I C00M -111.2(3) . . . . ?
B01H C00T B01I C00N 67.8(4) . . . . ?
B01I C00M C00U F003 -5.1(5) . . . . ?
B01I C00M C00U C015 172.1(3) . . . . ?
B01I C00N C00P F001 -0.1(5) . . . . ?
B01I C00N C00P C011 178.7(3) . . . . ?
B01I C00N C017 F006 1.3(5) . . . . ?
B01I C00N C017 C01A 179.6(3) . . . . ?
B01I C00T C00X C014 43.9(4) . . . . ?
B01I C00T B01H C00O 148.8(3) . . . . ?
B01I C00T B01H C00Q -38.5(5) . . . . ?
